data_2221785
loop_
_publ_author_name
'Tsai, Yueh-Hsuan'
'Hung, Wen-Chou'
'Lin, Chu-Chieh'

_publ_section_title
;(2,2'-Bipyridine)(2-{1-[2-(dimethylamino)ethylimino]ethyl}-4-methoxyphenolato)copper(II)
 perchlorate
;
_journal_coeditor_code RK2135
_journal_issue 5
_journal_name_full 'Acta Crystallographica Section E'
_journal_page_first m578
_journal_paper_doi 10.1107/S1600536809014573
_journal_volume 65
_journal_year 2009
_chemical_formula_iupac '[Cu (C13 H19 N2 O2) (C10 H8 N2)] Cl O4'
_chemical_formula_moiety 'C23 H27 Cu N4 O2 +, Cl O4 -'
_chemical_formula_sum 'C23 H27 Cl Cu N4 O6'
_chemical_formula_weight 554.49
_chemical_name_systematic
;
(2,2'-Bipyridine)(2-{1-[2-(dimethylamino)ethylimino]ethyl}-4-
methoxyphenolato)copper(II) perchlorate
;
_space_group_IT_number 14
_symmetry_cell_setting monoclinic
_symmetry_space_group_name_Hall '-P 2ybc'
_symmetry_space_group_name_H-M 'P 1 21/c 1'
_atom_sites_solution_hydrogens geom
_atom_sites_solution_primary direct
_atom_sites_solution_secondary difmap
_cell_angle_alpha 90.00
_cell_angle_beta 92.610(2)
_cell_angle_gamma 90.00
_cell_formula_units_Z 4
_cell_length_a 10.1588(10)
_cell_length_b 18.2163(17)
_cell_length_c 13.3764(13)
_cell_measurement_reflns_used 4710
_cell_measurement_temperature 293(2)
_cell_measurement_theta_max 25.563
_cell_measurement_theta_min 2.2975
_cell_volume 2472.8(4)
_computing_cell_refinement 'SMART (Bruker, 1999)'
_computing_data_collection 'SMART (Bruker, 1999)'
_computing_data_reduction 'SAINT (Bruker, 1999)'
_computing_molecular_graphics 'SHELXTL (Sheldrick, 2008)'
_computing_publication_material 'SHELXTL (Sheldrick, 2008)'
_computing_structure_refinement 'SHELXL97 (Sheldrick, 2008)'
_computing_structure_solution 'SHELXS97 (Sheldrick, 2008)'
_diffrn_ambient_temperature 293(2)
_diffrn_measured_fraction_theta_full 0.997
_diffrn_measured_fraction_theta_max 0.997
_diffrn_measurement_device_type 'Bruker SMART 1000 CCD'
_diffrn_measurement_method '\f and \w scans'
_diffrn_radiation_monochromator graphite
_diffrn_radiation_source 'fine--focus sealed tube'
_diffrn_radiation_type MoK\a
_diffrn_radiation_wavelength 0.71073
_diffrn_reflns_av_R_equivalents 0.0367
_diffrn_reflns_av_sigmaI/netI 0.0400
_diffrn_reflns_limit_h_max 12
_diffrn_reflns_limit_h_min -12
_diffrn_reflns_limit_k_max 16
_diffrn_reflns_limit_k_min -22
_diffrn_reflns_limit_l_max 15
_diffrn_reflns_limit_l_min -16
_diffrn_reflns_number 13946
_diffrn_reflns_theta_full 26.01
_diffrn_reflns_theta_max 26.01
_diffrn_reflns_theta_min 1.89
_exptl_absorpt_coefficient_mu 1.037
_exptl_absorpt_correction_T_max 0.8599
_exptl_absorpt_correction_T_min 0.7193
_exptl_absorpt_correction_type multi-scan
_exptl_absorpt_process_details '(SADABS; Sheldrick, 1996)'
_exptl_crystal_colour green
_exptl_crystal_density_diffrn 1.489
_exptl_crystal_density_method 'not measured'
_exptl_crystal_description parallelpiped
_exptl_crystal_F_000 1148
_exptl_crystal_size_max 0.34
_exptl_crystal_size_mid 0.26
_exptl_crystal_size_min 0.15
_refine_diff_density_max 0.332
_refine_diff_density_min -0.300
_refine_ls_extinction_method none
_refine_ls_goodness_of_fit_ref 0.981
_refine_ls_hydrogen_treatment constr
_refine_ls_matrix_type full
_refine_ls_number_parameters 319
_refine_ls_number_reflns 4859
_refine_ls_number_restraints 0
_refine_ls_restrained_S_all 0.981
_refine_ls_R_factor_all 0.0605
_refine_ls_R_factor_gt 0.0377
_refine_ls_shift/su_max 0.001
_refine_ls_shift/su_mean 0.000
_refine_ls_structure_factor_coef Fsqd
_refine_ls_weighting_details 'calc w=1/[\s^2^(Fo^2^)+(0.06P)^2^] where P=(Fo^2^+2Fc^2^)/3'
_refine_ls_weighting_scheme calc
_refine_ls_wR_factor_gt 0.0935
_refine_ls_wR_factor_ref 0.1049
_reflns_number_gt 3488
_reflns_number_total 4859
_reflns_threshold_expression I>2\s(I)
_cod_data_source_file rk2135.cif
_cod_data_source_block I
_cod_original_sg_symbol_H-M 'P 21/c'
_cod_database_code 2221785
_cod_database_fobs_code 2221785

loop_
_symmetry_equiv_pos_as_xyz
'x, y, z'
'-x, y+1/2, -z+1/2'
'-x, -y, -z'
'x, -y-1/2, z-1/2'

loop_
_atom_site_type_symbol
_atom_site_label
_atom_site_fract_x
_atom_site_fract_y
_atom_site_fract_z
_atom_site_U_iso_or_equiv
_atom_site_adp_type
_atom_site_calc_flag
_atom_site_refinement_flags
_atom_site_occupancy
_atom_site_disorder_assembly
_atom_site_disorder_group
Cu Cu 0.62390(3) 0.172001(16) 0.82971(2) 0.04095(12) Uani d . 1 . .
O O1 0.6832(2) 0.15346(10) 0.96441(14) 0.0532(5) Uani d . 1 . .
O O2 0.9049(3) -0.10697(14) 1.0997(2) 0.1017(10) Uani d . 1 . .
N N1 0.5494(2) 0.07290(12) 0.81586(16) 0.0457(5) Uani d . 1 . .
N N2 0.4979(2) 0.19843(13) 0.70841(18) 0.0528(6) Uani d . 1 . .
N N3 0.8094(2) 0.16361(12) 0.75071(17) 0.0469(6) Uani d . 1 . .
N N4 0.6989(2) 0.27569(11) 0.84447(15) 0.0412(5) Uani d . 1 . .
C C1 0.7293(3) 0.08881(15) 0.9916(2) 0.0455(6) Uani d . 1 . .
C C2 0.8227(3) 0.08568(17) 1.0724(2) 0.0583(8) Uani d . 1 . .
H H2A 0.8483 0.1293 1.1039 0.070 Uiso calc R 1 . .
C C3 0.8779(4) 0.02114(19) 1.1069(2) 0.0681(9) Uani d . 1 . .
H H3A 0.9395 0.0215 1.1605 0.082 Uiso calc R 1 . .
C C4 0.8411(4) -0.04469(18) 1.0612(2) 0.0665(9) Uani d . 1 . .
C C5 0.7497(3) -0.04455(16) 0.9842(2) 0.0576(8) Uani d . 1 . .
H H5A 0.7257 -0.0890 0.9544 0.069 Uiso calc R 1 . .
C C6 0.6895(3) 0.02080(15) 0.94751(19) 0.0439(6) Uani d . 1 . .
C C7 0.5849(3) 0.01591(15) 0.8687(2) 0.0447(7) Uani d . 1 . .
C C8 0.5192(3) -0.05759(16) 0.8497(2) 0.0605(8) Uani d . 1 . .
H H8A 0.5193 -0.0850 0.9111 0.079(10) Uiso calc R 1 . .
H H8B 0.5666 -0.0844 0.8011 0.102(13) Uiso calc R 1 . .
H H8C 0.4300 -0.0500 0.8250 0.098(13) Uiso calc R 1 . .
C C9 0.4456(3) 0.06785(18) 0.7363(2) 0.0629(8) Uani d . 1 . .
H H9A 0.3599 0.0752 0.7639 0.075 Uiso calc R 1 . .
H H9B 0.4469 0.0197 0.7054 0.075 Uiso calc R 1 . .
C C10 0.4709(3) 0.12658(16) 0.6597(2) 0.0603(8) Uani d . 1 . .
H H10A 0.5457 0.1125 0.6214 0.072 Uiso calc R 1 . .
H H10B 0.3947 0.1309 0.6137 0.072 Uiso calc R 1 . .
C C11 0.3779(4) 0.2319(2) 0.7440(3) 0.0901(13) Uani d . 1 . .
H H11A 0.3197 0.2441 0.6879 0.135 Uiso calc R 1 . .
H H11B 0.4002 0.2758 0.7809 0.135 Uiso calc R 1 . .
H H11C 0.3349 0.1980 0.7867 0.135 Uiso calc R 1 . .
C C12 0.5537(4) 0.24885(18) 0.6336(2) 0.0728(10) Uani d . 1 . .
H H12A 0.4889 0.2579 0.5805 0.109 Uiso calc R 1 . .
H H12B 0.6301 0.2267 0.6066 0.109 Uiso calc R 1 . .
H H12C 0.5781 0.2944 0.6654 0.109 Uiso calc R 1 . .
C C13 0.8909(5) -0.1720(2) 1.0445(3) 0.1034(15) Uani d . 1 . .
H H13A 0.9394 -0.2106 1.0783 0.155 Uiso calc R 1 . .
H H13B 0.9244 -0.1648 0.9792 0.155 Uiso calc R 1 . .
H H13C 0.7994 -0.1852 1.0380 0.155 Uiso calc R 1 . .
C C14 0.8536(3) 0.10711(16) 0.6971(2) 0.0578(8) Uani d . 1 . .
H H14A 0.8076 0.0630 0.6976 0.069 Uiso calc R 1 . .
C C15 0.9634(3) 0.11167(19) 0.6418(2) 0.0630(9) Uani d . 1 . .
H H15A 0.9903 0.0718 0.6045 0.076 Uiso calc R 1 . .
C C16 1.0329(3) 0.1763(2) 0.6427(3) 0.0689(9) Uani d . 1 . .
H H16A 1.1076 0.1809 0.6055 0.083 Uiso calc R 1 . .
C C17 0.9908(3) 0.23447(17) 0.6995(2) 0.0572(8) Uani d . 1 . .
H H17A 1.0379 0.2783 0.7021 0.069 Uiso calc R 1 . .
C C18 0.8784(3) 0.22671(14) 0.75206(19) 0.0415(6) Uani d . 1 . .
C C19 0.8210(3) 0.28739(14) 0.81221(18) 0.0402(6) Uani d . 1 . .
C C20 0.8879(3) 0.35225(16) 0.8336(2) 0.0531(7) Uani d . 1 . .
H H20A 0.9728 0.3592 0.8123 0.064 Uiso calc R 1 . .
C C21 0.8265(3) 0.40656(17) 0.8872(2) 0.0611(8) Uani d . 1 . .
H H21A 0.8702 0.4503 0.9025 0.073 Uiso calc R 1 . .
C C22 0.7019(3) 0.39554(15) 0.9173(2) 0.0546(8) Uani d . 1 . .
H H22A 0.6587 0.4319 0.9520 0.066 Uiso calc R 1 . .
C C23 0.6409(3) 0.32963(14) 0.8954(2) 0.0480(7) Uani d . 1 . .
H H23A 0.5561 0.3220 0.9166 0.058 Uiso calc R 1 . .
Cl Cl 0.25347(7) 0.09143(4) 0.40216(5) 0.05096(19) Uani d . 1 . .
O O3 0.2755(3) 0.16261(12) 0.4419(2) 0.0957(9) Uani d . 1 . .
O O4 0.2085(3) 0.09639(16) 0.30025(18) 0.0956(9) Uani d . 1 . .
O O5 0.1576(3) 0.05517(15) 0.4574(2) 0.0958(8) Uani d . 1 . .
O O6 0.3729(2) 0.05090(16) 0.4085(2) 0.0970(9) Uani d . 1 . .

loop_
_atom_site_aniso_label
_atom_site_aniso_U_11
_atom_site_aniso_U_22
_atom_site_aniso_U_33
_atom_site_aniso_U_12
_atom_site_aniso_U_13
_atom_site_aniso_U_23
Cu 0.0450(2) 0.03477(19) 0.04338(19) -0.00436(14) 0.00530(14) -0.00633(13)
O1 0.0719(14) 0.0383(11) 0.0488(11) -0.0068(9) -0.0037(10) -0.0082(8)
O2 0.157(3) 0.0660(17) 0.0788(17) 0.0307(17) -0.0360(18) 0.0011(13)
N1 0.0480(14) 0.0429(13) 0.0461(12) -0.0095(11) 0.0028(10) -0.0070(11)
N2 0.0570(15) 0.0454(14) 0.0554(14) 0.0058(12) -0.0036(12) -0.0100(11)
N3 0.0431(13) 0.0430(14) 0.0552(14) 0.0014(10) 0.0088(11) -0.0067(10)
N4 0.0466(13) 0.0356(12) 0.0416(12) -0.0007(10) 0.0033(10) -0.0018(9)
C1 0.0533(17) 0.0415(16) 0.0424(14) -0.0072(13) 0.0103(12) -0.0023(12)
C2 0.071(2) 0.0517(19) 0.0519(17) -0.0082(16) -0.0031(15) -0.0078(14)
C3 0.082(2) 0.070(2) 0.0515(18) -0.0007(19) -0.0059(17) -0.0052(16)
C4 0.089(3) 0.057(2) 0.0532(18) 0.0107(18) 0.0023(18) -0.0003(15)
C5 0.080(2) 0.0413(17) 0.0515(17) -0.0015(15) 0.0065(16) -0.0040(13)
C6 0.0526(16) 0.0415(15) 0.0383(14) -0.0049(13) 0.0089(12) -0.0015(11)
C7 0.0517(16) 0.0389(15) 0.0451(15) -0.0108(13) 0.0191(13) -0.0092(12)
C8 0.074(2) 0.0480(18) 0.0608(19) -0.0214(16) 0.0146(17) -0.0062(15)
C9 0.061(2) 0.060(2) 0.066(2) -0.0155(16) -0.0089(16) -0.0077(16)
C10 0.070(2) 0.0530(19) 0.0569(18) 0.0031(16) -0.0116(16) -0.0116(14)
C11 0.063(2) 0.103(3) 0.103(3) 0.028(2) -0.010(2) -0.035(2)
C12 0.099(3) 0.055(2) 0.063(2) 0.0052(19) -0.0126(19) 0.0072(16)
C13 0.149(4) 0.068(3) 0.092(3) 0.037(3) -0.011(3) 0.005(2)
C14 0.0549(18) 0.0486(18) 0.070(2) 0.0049(14) 0.0082(15) -0.0145(15)
C15 0.060(2) 0.066(2) 0.063(2) 0.0147(17) 0.0092(16) -0.0190(16)
C16 0.0503(19) 0.091(3) 0.067(2) 0.0089(18) 0.0195(16) -0.0087(18)
C17 0.0470(17) 0.059(2) 0.0658(19) -0.0041(14) 0.0093(15) 0.0006(15)
C18 0.0399(14) 0.0445(15) 0.0398(14) 0.0019(12) -0.0011(11) 0.0024(11)
C19 0.0429(15) 0.0402(15) 0.0371(13) -0.0018(12) -0.0026(11) 0.0038(11)
C20 0.0515(18) 0.0513(18) 0.0566(17) -0.0134(14) 0.0023(14) -0.0014(14)
C21 0.076(2) 0.0430(17) 0.0639(19) -0.0151(16) -0.0035(17) -0.0052(14)
C22 0.077(2) 0.0381(16) 0.0488(17) 0.0009(15) 0.0025(15) -0.0054(12)
C23 0.0541(17) 0.0423(16) 0.0480(16) 0.0021(13) 0.0060(13) -0.0046(12)
Cl 0.0475(4) 0.0508(4) 0.0552(4) 0.0010(3) 0.0103(3) 0.0000(3)
O3 0.138(3) 0.0527(15) 0.097(2) -0.0073(15) 0.0050(18) -0.0065(13)
O4 0.0810(17) 0.146(3) 0.0593(15) 0.0118(17) -0.0038(13) -0.0072(15)
O5 0.0868(18) 0.0864(19) 0.118(2) -0.0077(15) 0.0486(16) 0.0223(15)
O6 0.0599(15) 0.113(2) 0.118(2) 0.0323(15) 0.0115(14) 0.0019(17)

loop_
_atom_type_symbol
_atom_type_description
_atom_type_scat_dispersion_real
_atom_type_scat_dispersion_imag
_atom_type_scat_source
C C 0.0033 0.0016 'International Tables Vol C Tables 4.2.6.8 and 6.1.1.4'
H H 0.0000 0.0000 'International Tables Vol C Tables 4.2.6.8 and 6.1.1.4'
N N 0.0061 0.0033 'International Tables Vol C Tables 4.2.6.8 and 6.1.1.4'
O O 0.0106 0.0060 'International Tables Vol C Tables 4.2.6.8 and 6.1.1.4'
Cl Cl 0.1484 0.1585 'International Tables Vol C Tables 4.2.6.8 and 6.1.1.4'
Cu Cu 0.3201 1.2651 'International Tables Vol C Tables 4.2.6.8 and 6.1.1.4'

loop_
_geom_angle_atom_site_label_1
_geom_angle_atom_site_label_2
_geom_angle_atom_site_label_3
_geom_angle_site_symmetry_1
_geom_angle_site_symmetry_3
_geom_angle
_geom_angle_publ_flag
O1 Cu N1 . . 91.73(9) ?
O1 Cu N4 . . 88.40(8) ?
N1 Cu N4 . . 179.21(9) ?
O1 Cu N2 . . 159.65(9) ?
N1 Cu N2 . . 85.30(9) ?
N4 Cu N2 . . 94.31(9) ?
O1 Cu N3 . . 101.58(9) ?
N1 Cu N3 . . 103.01(9) ?
N4 Cu N3 . . 77.72(8) ?
N2 Cu N3 . . 98.71(9) ?
C1 O1 Cu . . 121.01(16) ?
C4 O2 C13 . . 117.4(3) ?
C7 N1 C9 . . 121.2(2) ?
C7 N1 Cu . . 125.99(18) ?
C9 N1 Cu . . 112.81(18) ?
C11 N2 C10 . . 111.8(3) ?
C11 N2 C12 . . 108.1(3) ?
C10 N2 C12 . . 108.5(2) ?
C11 N2 Cu . . 109.6(2) ?
C10 N2 Cu . . 103.51(18) ?
C12 N2 Cu . . 115.31(19) ?
C14 N3 C18 . . 118.4(2) ?
C14 N3 Cu . . 128.5(2) ?
C18 N3 Cu . . 112.95(17) ?
C19 N4 C23 . . 118.5(2) ?
C19 N4 Cu . . 117.37(17) ?
C23 N4 Cu . . 123.61(19) ?
O1 C1 C2 . . 118.0(2) ?
O1 C1 C6 . . 125.1(3) ?
C2 C1 C6 . . 116.9(3) ?
C3 C2 C1 . . 122.9(3) ?
C3 C2 H2A . . 118.5 ?
C1 C2 H2A . . 118.5 ?
C2 C3 C4 . . 119.6(3) ?
C2 C3 H3A . . 120.2 ?
C4 C3 H3A . . 120.2 ?
C5 C4 C3 . . 119.6(3) ?
C5 C4 O2 . . 125.0(3) ?
C3 C4 O2 . . 115.4(3) ?
C4 C5 C6 . . 122.4(3) ?
C4 C5 H5A . . 118.8 ?
C6 C5 H5A . . 118.8 ?
C5 C6 C1 . . 118.5(3) ?
C5 C6 C7 . . 119.1(2) ?
C1 C6 C7 . . 122.3(2) ?
N1 C7 C6 . . 121.2(2) ?
N1 C7 C8 . . 120.5(3) ?
C6 C7 C8 . . 118.3(3) ?
C7 C8 H8A . . 109.5 ?
C7 C8 H8B . . 109.5 ?
H8A C8 H8B . . 109.5 ?
C7 C8 H8C . . 109.5 ?
H8A C8 H8C . . 109.5 ?
H8B C8 H8C . . 109.5 ?
N1 C9 C10 . . 108.0(2) ?
N1 C9 H9A . . 110.1 ?
C10 C9 H9A . . 110.1 ?
N1 C9 H9B . . 110.1 ?
C10 C9 H9B . . 110.1 ?
H9A C9 H9B . . 108.4 ?
N2 C10 C9 . . 111.1(3) ?
N2 C10 H10A . . 109.4 ?
C9 C10 H10A . . 109.4 ?
N2 C10 H10B . . 109.4 ?
C9 C10 H10B . . 109.4 ?
H10A C10 H10B . . 108.0 ?
N2 C11 H11A . . 109.5 ?
N2 C11 H11B . . 109.5 ?
H11A C11 H11B . . 109.5 ?
N2 C11 H11C . . 109.5 ?
H11A C11 H11C . . 109.5 ?
H11B C11 H11C . . 109.5 ?
N2 C12 H12A . . 109.5 ?
N2 C12 H12B . . 109.5 ?
H12A C12 H12B . . 109.5 ?
N2 C12 H12C . . 109.5 ?
H12A C12 H12C . . 109.5 ?
H12B C12 H12C . . 109.5 ?
O2 C13 H13A . . 109.5 ?
O2 C13 H13B . . 109.5 ?
H13A C13 H13B . . 109.5 ?
O2 C13 H13C . . 109.5 ?
H13A C13 H13C . . 109.5 ?
H13B C13 H13C . . 109.5 ?
N3 C14 C15 . . 122.8(3) ?
N3 C14 H14A . . 118.6 ?
C15 C14 H14A . . 118.6 ?
C14 C15 C16 . . 118.6(3) ?
C14 C15 H15A . . 120.7 ?
C16 C15 H15A . . 120.7 ?
C15 C16 C17 . . 119.3(3) ?
C15 C16 H16A . . 120.3 ?
C17 C16 H16A . . 120.3 ?
C18 C17 C16 . . 119.1(3) ?
C18 C17 H17A . . 120.4 ?
C16 C17 H17A . . 120.4 ?
N3 C18 C17 . . 121.7(2) ?
N3 C18 C19 . . 114.9(2) ?
C17 C18 C19 . . 123.4(3) ?
N4 C19 C20 . . 121.2(2) ?
N4 C19 C18 . . 116.2(2) ?
C20 C19 C18 . . 122.6(2) ?
C21 C20 C19 . . 119.1(3) ?
C21 C20 H20A . . 120.4 ?
C19 C20 H20A . . 120.4 ?
C22 C21 C20 . . 119.6(3) ?
C22 C21 H21A . . 120.2 ?
C20 C21 H21A . . 120.2 ?
C21 C22 C23 . . 118.8(3) ?
C21 C22 H22A . . 120.6 ?
C23 C22 H22A . . 120.6 ?
N4 C23 C22 . . 122.8(3) ?
N4 C23 H23A . . 118.6 ?
C22 C23 H23A . . 118.6 ?
O5 Cl O3 . . 109.42(18) ?
O5 Cl O6 . . 109.47(17) ?
O3 Cl O6 . . 109.50(18) ?
O5 Cl O4 . . 109.41(17) ?
O3 Cl O4 . . 109.93(18) ?
O6 Cl O4 . . 109.10(17) ?

loop_
_geom_bond_atom_site_label_1
_geom_bond_atom_site_label_2
_geom_bond_site_symmetry_2
_geom_bond_distance
_geom_bond_publ_flag
Cu O1 . 1.9037(19) ?
Cu N1 . 1.963(2) ?
Cu N4 . 2.043(2) ?
Cu N2 . 2.077(2) ?
Cu N3 . 2.207(2) ?
O1 C1 . 1.313(3) ?
O2 C4 . 1.393(4) ?
O2 C13 . 1.400(4) ?
N1 C7 . 1.298(3) ?
N1 C9 . 1.466(3) ?
N2 C11 . 1.462(4) ?
N2 C10 . 1.482(4) ?
N2 C12 . 1.490(4) ?
N3 C14 . 1.343(3) ?
N3 C18 . 1.346(3) ?
N4 C19 . 1.348(3) ?
N4 C23 . 1.347(3) ?
C1 C2 . 1.407(4) ?
C1 C6 . 1.423(4) ?
C2 C3 . 1.373(4) ?
C2 H2A . 0.9300 ?
C3 C4 . 1.389(4) ?
C3 H3A . 0.9300 ?
C4 C5 . 1.355(4) ?
C5 C6 . 1.416(4) ?
C5 H5A . 0.9300 ?
C6 C7 . 1.465(4) ?
C7 C8 . 1.512(4) ?
C8 H8A . 0.9600 ?
C8 H8B . 0.9600 ?
C8 H8C . 0.9600 ?
C9 C10 . 1.512(4) ?
C9 H9A . 0.9700 ?
C9 H9B . 0.9700 ?
C10 H10A . 0.9700 ?
C10 H10B . 0.9700 ?
C11 H11A . 0.9600 ?
C11 H11B . 0.9600 ?
C11 H11C . 0.9600 ?
C12 H12A . 0.9600 ?
C12 H12B . 0.9600 ?
C12 H12C . 0.9600 ?
C13 H13A . 0.9600 ?
C13 H13B . 0.9600 ?
C13 H13C . 0.9600 ?
C14 C15 . 1.369(4) ?
C14 H14A . 0.9300 ?
C15 C16 . 1.372(4) ?
C15 H15A . 0.9300 ?
C16 C17 . 1.383(4) ?
C16 H16A . 0.9300 ?
C17 C18 . 1.375(4) ?
C17 H17A . 0.9300 ?
C18 C19 . 1.501(4) ?
C19 C20 . 1.386(4) ?
C20 C21 . 1.387(4) ?
C20 H20A . 0.9300 ?
C21 C22 . 1.360(4) ?
C21 H21A . 0.9300 ?
C22 C23 . 1.376(4) ?
C22 H22A . 0.9300 ?
C23 H23A . 0.9300 ?
Cl O5 . 1.413(2) ?
Cl O3 . 1.416(2) ?
Cl O6 . 1.419(2) ?
Cl O4 . 1.421(2) ?
